data_9011075
loop_
_publ_author_name
'Marsh, R. E.'

_publ_section_title
;
 The centrosymmetric - noncentrosymmetric ambiguity: some more examples
;
_journal_issue 4
_journal_name_full 'Acta Crystallographica, Section A'
_journal_page_first 450
_journal_page_last 455
_journal_paper_doi 10.1107/S0108767393012796
_journal_volume 50
_journal_year 1994
_chemical_formula_structural Pd8Sb3
_chemical_formula_sum 'Pd8 Sb3'
_chemical_name_mineral Mertieite-II
_space_group_IT_number 167
_symmetry_space_group_name_Hall '-R 3 2"c'
_symmetry_space_group_name_H-M 'R -3 c :H'
_cell_angle_alpha 90
_cell_angle_beta 90
_cell_angle_gamma 120
_cell_length_a 7.6152
_cell_length_b 7.6152
_cell_length_c 43.032
_cell_formula_units_Z 12
_cell_volume 2161.149
_database_code_amcsd 0009331
_exptl_crystal_density_diffrn 11.218
_cod_original_sg_symbol_H-M 'R -3 c'
_cod_database_code 9011075

loop_
_space_group_symop_operation_xyz
x,y,z
2/3+x,1/3+y,1/3+z
1/3+x,2/3+y,2/3+z
x,x-y,1/2+z
2/3+x,1/3+x-y,5/6+z
1/3+x,2/3+x-y,1/6+z
y,x,1/2-z
2/3+y,1/3+x,5/6-z
1/3+y,2/3+x,1/6-z
-x+y,y,1/2+z
2/3-x+y,1/3+y,5/6+z
1/3-x+y,2/3+y,1/6+z
-x,-x+y,1/2-z
2/3-x,1/3-x+y,5/6-z
1/3-x,2/3-x+y,1/6-z
-y,-x,1/2+z
2/3-y,1/3-x,5/6+z
1/3-y,2/3-x,1/6+z
x-y,-y,1/2-z
2/3+x-y,1/3-y,5/6-z
1/3+x-y,2/3-y,1/6-z
y,-x+y,-z
2/3+y,1/3-x+y,1/3-z
1/3+y,2/3-x+y,2/3-z
-x+y,-x,z
2/3-x+y,1/3-x,1/3+z
1/3-x+y,2/3-x,2/3+z
-x,-y,-z
2/3-x,1/3-y,1/3-z
1/3-x,2/3-y,2/3-z
-y,x-y,z
2/3-y,1/3+x-y,1/3+z
1/3-y,2/3+x-y,2/3+z
x-y,x,-z
2/3+x-y,1/3+x,1/3-z
1/3+x-y,2/3+x,2/3-z

loop_
_atom_site_aniso_label
_atom_site_aniso_U_11
_atom_site_aniso_U_22
_atom_site_aniso_U_33
_atom_site_aniso_U_12
_atom_site_aniso_U_13
_atom_site_aniso_U_23
Pd1 0.01720 0.02300 0.02070 0.00690 0.00170 -0.00210
Pd2 0.01200 0.02280 0.02620 0.00770 0.00360 0.00220
Pd3 0.02820 0.02820 0.02510 0.01410 0.00000 0.00000
Pd4 0.02260 0.02260 0.02310 0.01130 0.00000 0.00000
Sbl 0.01900 0.01810 0.01720 0.00910 0.00000 0.00000
Sb2 0.01740 0.01740 0.02250 0.00870 0.00000 0.00000
Sb3 0.01810 0.01810 0.02320 0.00900 0.00000 0.00000

loop_
_atom_site_label
_atom_site_fract_x
_atom_site_fract_y
_atom_site_fract_z
_atom_site_U_iso_or_equiv
Pd1 0.33210 0.40280 0.05220 0.02170
Pd2 0.34040 0.03100 0.01750 0.02080
Pd3 0.00000 0.00000 0.21880 0.02720
Pd4 0.00000 0.00000 0.06200 0.02280
Sbl -0.31890 0.00000 0.25000 0.01820
Sb2 0.00000 0.00000 0.15700 0.01910
Sb3 0.00000 0.00000 0.00000 0.01980

loop_
_cod_related_entry_id
_cod_related_entry_database
_cod_related_entry_code
1 AMCSD 0009331
